data_2237049
loop_
_publ_author_name
'Akkurt, Mehmet'
'Kennedy, Alan R.'
'Younes, Sabry H. H.'
'Mohamed, Shaaban K.'
'Miller, Gary J.'

_publ_section_title
;
 Diethyl 3,4-dimethylthieno[2,3-<i>b</i>]thiophene-2,5-dicarboxylate
;
_journal_coeditor_code TK5168
_journal_issue 12
_journal_name_full 'Acta Crystallographica Section E'
_journal_page_first o3332
_journal_page_last o3333
_journal_paper_doi 10.1107/S160053681204593X
_journal_volume 68
_journal_year 2012
_chemical_formula_iupac 'C14 H16 O4 S2'
_chemical_formula_moiety 'C14 H16 O4 S2'
_chemical_formula_sum 'C14 H16 O4 S2'
_chemical_formula_weight 312.39
_chemical_name_systematic
;
Diethyl 3,4-dimethylthieno[2,3-<i>b</i>]thiophene-2,5-dicarboxylate
;
_space_group_IT_number 2
_symmetry_cell_setting triclinic
_symmetry_space_group_name_Hall '-P 1'
_symmetry_space_group_name_H-M 'P -1'
_atom_sites_solution_hydrogens geom
_atom_sites_solution_primary direct
_atom_sites_solution_secondary difmap
_cell_angle_alpha 102.770(3)
_cell_angle_beta 99.545(3)
_cell_angle_gamma 107.779(4)
_cell_formula_units_Z 2
_cell_length_a 7.3497(3)
_cell_length_b 8.4720(4)
_cell_length_c 12.8629(5)
_cell_measurement_reflns_used 2806
_cell_measurement_temperature 123(2)
_cell_measurement_theta_max 29.3933
_cell_measurement_theta_min 3.2123
_cell_volume 719.96(6)
_computing_cell_refinement 'CrysAlis PRO (Oxford Diffraction, 2010)'
_computing_data_collection 'CrysAlis PRO (Oxford Diffraction, 2010)'
_computing_data_reduction 'CrysAlis PRO (Oxford Diffraction, 2010)'
_computing_molecular_graphics 'ORTEP-3 for Windows (Farrugia, 2012) and PLATON (Spek, 2009)'
_computing_publication_material 'WinGX (Farrugia, 2012) and PLATON (Spek, 2009)'
_computing_structure_refinement 'SHELXL97 (Sheldrick, 2008)'
_computing_structure_solution 'SHELXS97 (Sheldrick, 2008)'
_diffrn_ambient_temperature 123(2)
_diffrn_detector_area_resol_mean 16.0727
_diffrn_measured_fraction_theta_full 0.998
_diffrn_measured_fraction_theta_max 0.874
_diffrn_measurement_device_type 'Oxford Diffraction Xcalibur Eos'
_diffrn_measurement_method '\w scans'
_diffrn_radiation_monochromator graphite
_diffrn_radiation_source 'Enhance (Mo) X-ray Source'
_diffrn_radiation_type MoK\a
_diffrn_radiation_wavelength 0.71073
_diffrn_reflns_av_R_equivalents 0.0254
_diffrn_reflns_av_sigmaI/netI 0.0535
_diffrn_reflns_limit_h_max 10
_diffrn_reflns_limit_h_min -9
_diffrn_reflns_limit_k_max 11
_diffrn_reflns_limit_k_min -11
_diffrn_reflns_limit_l_max 17
_diffrn_reflns_limit_l_min -17
_diffrn_reflns_number 6901
_diffrn_reflns_reduction_process
;
;
_diffrn_reflns_theta_full 26.00
_diffrn_reflns_theta_max 29.46
_diffrn_reflns_theta_min 3.22
_exptl_absorpt_coefficient_mu 0.379
_exptl_absorpt_correction_T_max 1.000
_exptl_absorpt_correction_T_min 0.966
_exptl_absorpt_correction_type multi-scan
_exptl_absorpt_process_details '(CrysAlis PRO; Oxford Diffraction, 2010)'
_exptl_crystal_colour colourless
_exptl_crystal_density_diffrn 1.441
_exptl_crystal_density_method 'Not Measured'
_exptl_crystal_description rod
_exptl_crystal_F_000 328
_exptl_crystal_size_max 0.300
_exptl_crystal_size_mid 0.080
_exptl_crystal_size_min 0.060
_refine_diff_density_max 0.532
_refine_diff_density_min -0.338
_refine_ls_extinction_method none
_refine_ls_goodness_of_fit_ref 1.041
_refine_ls_hydrogen_treatment constr
_refine_ls_matrix_type full
_refine_ls_number_parameters 185
_refine_ls_number_reflns 3486
_refine_ls_number_restraints 0
_refine_ls_restrained_S_all 1.041
_refine_ls_R_factor_all 0.0638
_refine_ls_R_factor_gt 0.0445
_refine_ls_shift/su_max 0.002
_refine_ls_shift/su_mean 0.000
_refine_ls_structure_factor_coef Fsqd
_refine_ls_weighting_details 'calc w=1/[\s^2^(Fo^2^)+(0.0365P)^2^+0.4173P] where P=(Fo^2^+2Fc^2^)/3'
_refine_ls_weighting_scheme calc
_refine_ls_wR_factor_gt 0.0951
_refine_ls_wR_factor_ref 0.1061
_reflns_number_gt 2661
_reflns_number_total 3486
_reflns_threshold_expression I>2\s(I)
_cod_data_source_file tk5168.cif
_cod_data_source_block I
_cod_database_code 2237049
_cod_database_fobs_code 2237049

loop_
_symmetry_equiv_pos_site_id
_symmetry_equiv_pos_as_xyz
1 x,y,z
2 -x,-y,-z

loop_
_atom_site_aniso_label
_atom_site_aniso_U_11
_atom_site_aniso_U_22
_atom_site_aniso_U_33
_atom_site_aniso_U_12
_atom_site_aniso_U_13
_atom_site_aniso_U_23
S1 0.0227(3) 0.0181(3) 0.0164(3) 0.0062(2) 0.0022(2) 0.0049(2)
S2 0.0231(3) 0.0171(3) 0.0170(3) 0.0065(2) 0.0030(2) 0.0041(2)
O1 0.0353(9) 0.0283(10) 0.0183(8) 0.0094(8) -0.0007(7) 0.0051(7)
O2 0.0300(9) 0.0246(10) 0.0164(8) 0.0088(7) -0.0017(7) 0.0003(7)
O3 0.0253(8) 0.0173(9) 0.0181(8) 0.0045(7) 0.0002(6) 0.0020(6)
O4 0.0327(9) 0.0233(10) 0.0199(8) 0.0064(7) -0.0002(7) 0.0045(7)
C1 0.0162(10) 0.0191(12) 0.0167(10) 0.0050(9) 0.0030(8) 0.0037(9)
C2 0.0196(11) 0.0256(13) 0.0152(10) 0.0092(9) 0.0043(8) 0.0063(9)
C3 0.0156(10) 0.0218(12) 0.0186(11) 0.0074(9) 0.0055(8) 0.0083(9)
C4 0.0130(10) 0.0188(12) 0.0187(10) 0.0050(8) 0.0053(8) 0.0063(9)
C5 0.0157(10) 0.0173(12) 0.0201(11) 0.0065(9) 0.0059(8) 0.0061(9)
C6 0.0171(10) 0.0175(12) 0.0199(11) 0.0054(9) 0.0048(8) 0.0033(9)
C7 0.0279(12) 0.0230(13) 0.0210(11) 0.0095(10) 0.0029(9) 0.0074(10)
C8 0.0225(11) 0.0188(12) 0.0218(11) 0.0063(9) 0.0035(9) 0.0063(9)
C9 0.0164(11) 0.0251(13) 0.0203(11) 0.0071(9) 0.0053(9) 0.0052(9)
C10 0.0321(13) 0.0239(14) 0.0191(12) 0.0081(10) 0.0013(10) 0.0010(10)
C11 0.0400(15) 0.0257(15) 0.0266(13) 0.0098(12) -0.0010(11) 0.0023(11)
C12 0.0172(11) 0.0207(12) 0.0200(11) 0.0046(9) 0.0058(8) 0.0041(9)
C13 0.0221(11) 0.0187(13) 0.0211(11) 0.0023(9) 0.0009(9) -0.0025(9)
C14 0.0379(15) 0.0217(14) 0.0345(15) 0.0076(11) 0.0043(11) 0.0012(11)

loop_
_atom_site_type_symbol
_atom_site_label
_atom_site_fract_x
_atom_site_fract_y
_atom_site_fract_z
_atom_site_U_iso_or_equiv
_atom_site_thermal_displace_type
_atom_site_calc_flag
_atom_site_refinement_flags
_atom_site_occupancy
S S1 0.19179(8) 0.66605(7) 0.37995(4) 0.0197(2) Uani d . 1.000
S S2 0.42025(8) 0.92886(7) 0.61200(4) 0.0196(2) Uani d . 1.000
O O1 0.6436(2) 0.8879(2) 0.90039(13) 0.0290(5) Uani d . 1.000
O O2 0.6126(2) 1.1054(2) 0.83495(12) 0.0258(5) Uani d . 1.000
O O3 0.0104(2) 0.1626(2) 0.26378(12) 0.0222(5) Uani d . 1.000
O O4 -0.0238(2) 0.3735(2) 0.19133(13) 0.0273(5) Uani d . 1.000
C C1 0.3073(3) 0.7294(3) 0.51711(17) 0.0180(6) Uani d . 1.000
C C2 0.4771(3) 0.8283(3) 0.71229(17) 0.0198(7) Uani d . 1.000
C C3 0.4109(3) 0.6525(3) 0.67430(17) 0.0179(6) Uani d . 1.000
C C4 0.3115(3) 0.5931(3) 0.55924(17) 0.0167(6) Uani d . 1.000
C C5 0.2161(3) 0.4277(3) 0.47680(17) 0.0173(6) Uani d . 1.000
C C6 0.1453(3) 0.4496(3) 0.37738(18) 0.0187(6) Uani d . 1.000
C C7 0.4314(3) 0.5352(3) 0.74333(19) 0.0241(7) Uani d . 1.000
C C8 0.2012(3) 0.2576(3) 0.49704(18) 0.0215(7) Uani d . 1.000
C C9 0.5860(3) 0.9392(3) 0.82492(18) 0.0208(7) Uani d . 1.000
C C10 0.7119(4) 1.2220(3) 0.94621(19) 0.0270(8) Uani d . 1.000
C C11 0.7189(4) 1.3989(3) 0.9461(2) 0.0333(8) Uani d . 1.000
C C12 0.0360(3) 0.3267(3) 0.26830(18) 0.0200(7) Uani d . 1.000
C C13 -0.0980(3) 0.0358(3) 0.15737(18) 0.0238(7) Uani d . 1.000
C C14 -0.1327(4) -0.1397(3) 0.1742(2) 0.0339(8) Uani d . 1.000
H H7A 0.51440 0.60450 0.81710 0.0360 Uiso c R 1.000
H H7B 0.49260 0.45630 0.70920 0.0360 Uiso c R 1.000
H H7C 0.30070 0.46780 0.74890 0.0360 Uiso c R 1.000
H H8A 0.09500 0.16430 0.43900 0.0320 Uiso c R 1.000
H H8B 0.17240 0.25770 0.56880 0.0320 Uiso c R 1.000
H H8C 0.32650 0.23930 0.49660 0.0320 Uiso c R 1.000
H H10A 0.84740 1.22180 0.96810 0.0320 Uiso c R 1.000
H H10B 0.63870 1.18320 0.99940 0.0320 Uiso c R 1.000
H H11A 0.79250 1.43660 0.89370 0.0500 Uiso c R 1.000
H H11B 0.78470 1.47890 1.02010 0.0500 Uiso c R 1.000
H H11C 0.58420 1.39800 0.92450 0.0500 Uiso c R 1.000
H H13A -0.02020 0.05130 0.10210 0.0290 Uiso c R 1.000
H H13B -0.22530 0.04930 0.13110 0.0290 Uiso c R 1.000
H H14A -0.00580 -0.14950 0.20290 0.0510 Uiso c R 1.000
H H14B -0.20110 -0.22920 0.10380 0.0510 Uiso c R 1.000
H H14C -0.21400 -0.15490 0.22700 0.0510 Uiso c R 1.000

loop_
_atom_type_symbol
_atom_type_description
_atom_type_scat_dispersion_real
_atom_type_scat_dispersion_imag
_atom_type_scat_source
C C 0.0033 0.0016 ' International Tables Vol C Tables 4.2.6.8 and 6.1.1.4'
H H 0.0000 0.0000 ' International Tables Vol C Tables 4.2.6.8 and 6.1.1.4'
O O 0.0106 0.0060 ' International Tables Vol C Tables 4.2.6.8 and 6.1.1.4'
S S 0.1246 0.1234 ' International Tables Vol C Tables 4.2.6.8 and 6.1.1.4'

loop_
_geom_angle_atom_site_label_1
_geom_angle_atom_site_label_2
_geom_angle_atom_site_label_3
_geom_angle
_geom_angle_publ_flag
C1 S1 C6 89.57(11) no
C1 S2 C2 89.39(11) no
C9 O2 C10 114.48(17) no
C12 O3 C13 115.57(17) no
S1 C1 S2 132.34(15) no
S1 C1 C4 113.81(17) no
S2 C1 C4 113.85(16) no
S2 C2 C3 113.92(16) no
S2 C2 C9 118.18(18) no
C3 C2 C9 127.9(2) no
C2 C3 C4 111.0(2) no
C2 C3 C7 124.9(2) no
C4 C3 C7 124.1(2) no
C1 C4 C3 111.8(2) no
C1 C4 C5 112.16(19) no
C3 C4 C5 136.0(2) no
C4 C5 C6 110.3(2) no
C4 C5 C8 124.45(19) no
C6 C5 C8 125.3(2) no
S1 C6 C5 114.18(18) no
S1 C6 C12 113.10(17) no
C5 C6 C12 132.7(2) no
O1 C9 O2 123.4(2) no
O1 C9 C2 125.1(2) no
O2 C9 C2 111.59(19) no
O2 C10 C11 108.25(19) no
O3 C12 O4 124.3(2) no
O3 C12 C6 113.56(19) no
O4 C12 C6 122.1(2) no
O3 C13 C14 106.76(18) no
C3 C7 H7A 109.00 no
C3 C7 H7B 109.00 no
C3 C7 H7C 109.00 no
H7A C7 H7B 109.00 no
H7A C7 H7C 109.00 no
H7B C7 H7C 109.00 no
C5 C8 H8A 109.00 no
C5 C8 H8B 109.00 no
C5 C8 H8C 109.00 no
H8A C8 H8B 110.00 no
H8A C8 H8C 109.00 no
H8B C8 H8C 109.00 no
O2 C10 H10A 110.00 no
O2 C10 H10B 110.00 no
C11 C10 H10A 110.00 no
C11 C10 H10B 110.00 no
H10A C10 H10B 108.00 no
C10 C11 H11A 109.00 no
C10 C11 H11B 109.00 no
C10 C11 H11C 109.00 no
H11A C11 H11B 109.00 no
H11A C11 H11C 109.00 no
H11B C11 H11C 109.00 no
O3 C13 H13A 110.00 no
O3 C13 H13B 110.00 no
C14 C13 H13A 110.00 no
C14 C13 H13B 110.00 no
H13A C13 H13B 109.00 no
C13 C14 H14A 109.00 no
C13 C14 H14B 109.00 no
C13 C14 H14C 109.00 no
H14A C14 H14B 110.00 no
H14A C14 H14C 109.00 no
H14B C14 H14C 109.00 no

loop_
_geom_bond_atom_site_label_1
_geom_bond_atom_site_label_2
_geom_bond_distance
_geom_bond_publ_flag
S1 C1 1.711(2) no
S1 C6 1.751(3) no
S2 C1 1.712(2) no
S2 C2 1.758(2) no
O1 C9 1.214(3) no
O2 C9 1.334(3) no
O2 C10 1.465(3) no
O3 C12 1.331(3) no
O3 C13 1.459(3) no
O4 C12 1.211(3) no
C1 C4 1.386(3) no
C2 C3 1.360(3) no
C2 C9 1.475(3) no
C3 C4 1.437(3) no
C3 C7 1.495(3) no
C4 C5 1.441(3) no
C5 C6 1.373(3) no
C5 C8 1.495(4) no
C6 C12 1.472(3) no
C10 C11 1.484(4) no
C13 C14 1.501(4) no
C7 H7A 0.9800 no
C7 H7B 0.9800 no
C7 H7C 0.9800 no
C8 H8A 0.9800 no
C8 H8B 0.9800 no
C8 H8C 0.9800 no
C10 H10A 0.9900 no
C10 H10B 0.9900 no
C11 H11A 0.9800 no
C11 H11B 0.9800 no
C11 H11C 0.9800 no
C13 H13A 0.9900 no
C13 H13B 0.9900 no
C14 H14A 0.9800 no
C14 H14B 0.9800 no
C14 H14C 0.9800 no

loop_
_geom_hbond_atom_site_label_D
_geom_hbond_atom_site_label_H
_geom_hbond_atom_site_label_A
_geom_hbond_site_symmetry_A
_geom_hbond_distance_DH
_geom_hbond_distance_HA
_geom_hbond_distance_DA
_geom_hbond_angle_DHA
_geom_hbond_publ_flag
C7 H7A O1 . 0.98 2.22 2.980(3) 133 yes
C8 H8A O3 . 0.98 2.23 2.909(3) 125 yes
C11 H11A O4 2_676 0.98 2.53 3.471(3) 161 yes
C8 H8C Cg2 2_666 0.98 2.74 3.578(3) 144 yes

loop_
_geom_torsion_atom_site_label_1
_geom_torsion_atom_site_label_2
_geom_torsion_atom_site_label_3
_geom_torsion_atom_site_label_4
_geom_torsion
_geom_torsion_publ_flag
C6 S1 C1 S2 179.7(2) no
C6 S1 C1 C4 0.3(2) no
C1 S1 C6 C5 -0.3(2) no
C1 S1 C6 C12 179.25(18) no
C2 S2 C1 S1 -179.2(2) no
C2 S2 C1 C4 0.3(2) no
C1 S2 C2 C3 -0.6(2) no
C1 S2 C2 C9 180.0(2) no
C10 O2 C9 O1 -2.0(3) no
C10 O2 C9 C2 177.3(2) no
C9 O2 C10 C11 -176.3(2) no
C13 O3 C12 O4 -0.1(3) no
C13 O3 C12 C6 179.74(19) no
C12 O3 C13 C14 -172.8(2) no
S1 C1 C4 C3 179.62(17) no
S1 C1 C4 C5 -0.1(3) no
S2 C1 C4 C3 0.1(3) no
S2 C1 C4 C5 -179.66(17) no
S2 C2 C3 C4 0.7(3) no
S2 C2 C3 C7 -177.17(19) no
C9 C2 C3 C4 -179.9(2) no
C9 C2 C3 C7 2.3(4) no
S2 C2 C9 O1 -175.95(19) no
S2 C2 C9 O2 4.8(3) no
C3 C2 C9 O1 4.7(4) no
C3 C2 C9 O2 -174.6(2) no
C2 C3 C4 C1 -0.5(3) no
C2 C3 C4 C5 179.2(3) no
C7 C3 C4 C1 177.4(2) no
C7 C3 C4 C5 -3.0(4) no
C1 C4 C5 C6 -0.1(3) no
C1 C4 C5 C8 178.6(2) no
C3 C4 C5 C6 -179.8(3) no
C3 C4 C5 C8 -1.0(4) no
C4 C5 C6 S1 0.3(3) no
C4 C5 C6 C12 -179.2(2) no
C8 C5 C6 S1 -178.41(19) no
C8 C5 C6 C12 2.1(4) no
S1 C6 C12 O3 176.14(16) no
S1 C6 C12 O4 -4.0(3) no
C5 C6 C12 O3 -4.4(4) no
C5 C6 C12 O4 175.5(3) no

loop_
_cod_related_entry_id
_cod_related_entry_database
_cod_related_entry_code
1 ChemSpider 630284
